data_4343856
loop_
_publ_author_name
'Gemmill, W.R.'
'Smith, M.D.'
'Mozharivsky, Yu.A.'
'Miller, G.J.'
'zur Loye, H.C.'

_publ_section_title
;
 Crystal growth, structural transitions, and magnetic properties of the
 fluorite-related osmates Sm3 Os O7, Eu3 Os O7 and Gd3 Os O7
;
_journal_name_full 'Inorganic Chemistry'
_journal_page_first 7047
_journal_page_last 7055
_journal_volume 44
_journal_year 2005
_chemical_formula_sum 'Eu3 O7 Os'
_chemical_name_systematic 'Eu3 Os O7'
_space_group_IT_number 63
_symmetry_space_group_name_Hall '-C 2c 2'
_symmetry_space_group_name_H-M 'C m c m'
_cell_angle_alpha 90
_cell_angle_beta 90
_cell_angle_gamma 90
_cell_formula_units_Z 4
_cell_length_a 10.7338
_cell_length_b 7.3872
_cell_length_c 7.4544
_cell_volume 591.080
_citation_journal_id_ASTM INOCAJ
_cod_data_source_file Gemmill_INOCAJ_2005_607.cif
_cod_data_source_block Eu3O7Os1
_cod_original_cell_volume 591.0797
_cod_original_formula_sum 'Eu3 O7 Os1'
_cod_database_code 4343856

loop_
_symmetry_equiv_pos_as_xyz
x,y,z
-x,-y,z+1/2
x,-y,-z
-x,y,-z+1/2
-x,-y,-z
x,y,-z-1/2
-x,y,z
x,-y,z-1/2
x+1/2,y+1/2,z
-x+1/2,-y+1/2,z+1/2
x+1/2,-y+1/2,-z
-x+1/2,y+1/2,-z+1/2
-x+1/2,-y+1/2,-z
x+1/2,y+1/2,-z-1/2
-x+1/2,y+1/2,z
x+1/2,-y+1/2,z-1/2

loop_
_atom_site_label
_atom_site_type_symbol
_atom_site_fract_x
_atom_site_fract_y
_atom_site_fract_z
_atom_site_occupancy
_atom_site_U_iso_or_equiv
O3 O-2 0 0.4173 0.25 1 0.0
Eu1 Eu+3 0 0 0 1 0.0
O1 O-2 0.1267 0.3141 -0.0384 1 0.0
Eu2 Eu+3 0.2264 0.299 0.25 1 0.0
O2 O-2 0.1329 0.0263 0.25 1 0.0
Os1 Os+5 0 0.5 0 1 0.0
